data_7031502
loop_
_publ_author_name
'Rajesh, Chinnaiyan Mahalingam'
'Ray, Manabendra'

_publ_section_title
;
 Characterization of a meso-chiral isomer of a hexanuclear Cu(ii) cage
 from racemization of the l-alanine Schiff base.
;
_journal_issue 34
_journal_name_full 'Dalton transactions (Cambridge, England : 2003)'
_journal_page_first 12952
_journal_paper_doi 10.1039/c4dt01443j
_journal_volume 43
_journal_year 2014
_chemical_absolute_configuration syn
_chemical_compound_source synthesized
_chemical_formula_moiety 'C10 H10 Li N O3'
_chemical_formula_sum 'C10 H10 Li N O3'
_chemical_formula_weight 199.13
_chemical_name_systematic
;
 ?
;
_space_group_IT_number 5
_symmetry_cell_setting monoclinic
_symmetry_space_group_name_Hall 'C 2y'
_symmetry_space_group_name_H-M 'C 1 2 1'
_atom_sites_solution_hydrogens geom
_atom_sites_solution_primary direct
_atom_sites_solution_secondary difmap
_audit_creation_method SHELXL-97
_cell_angle_alpha 90.00
_cell_angle_beta 114.57(4)
_cell_angle_gamma 90.00
_cell_formula_units_Z 4
_cell_length_a 14.561(5)
_cell_length_b 5.1031(14)
_cell_length_c 14.153(5)
_cell_measurement_reflns_used 365
_cell_measurement_temperature 296(2)
_cell_measurement_theta_max 28.5120
_cell_measurement_theta_min 3.0705
_cell_volume 956.4(6)
_computing_cell_refinement
;
CrysAlisPro, Agilent Technologies,
Version 1.171.36.20 (release 27-06-2012 CrysAlis171 .NET)
(compiled Jul 11 2012,15:38:31)
;
_computing_data_collection
;
CrysAlisPro, Agilent Technologies,
Version 1.171.36.20 (release 27-06-2012 CrysAlis171 .NET)
(compiled Jul 11 2012,15:38:31)
;
_computing_data_reduction
;
CrysAlisPro, Agilent Technologies,
Version 1.171.36.20 (release 27-06-2012 CrysAlis171 .NET)
(compiled Jul 11 2012,15:38:31)
;
_computing_molecular_graphics Wingx
_computing_publication_material Wingx
_computing_structure_refinement 'SHELXL-97 (Sheldrick, 2008)'
_computing_structure_solution 'SHELXS-97 (Sheldrick, 2008)'
_diffrn_ambient_temperature 296(2)
_diffrn_detector_area_resol_mean 16.2760
_diffrn_measured_fraction_theta_full 0.951
_diffrn_measured_fraction_theta_max 0.951
_diffrn_measurement_device_type 'SuperNova, Single source at offset), Eos'
_diffrn_radiation_monochromator mirror
_diffrn_radiation_source 'SuperNova (Mo) X-ray Source'
_diffrn_radiation_type MoK\a
_diffrn_radiation_wavelength 0.71073
_diffrn_reflns_av_R_equivalents 0.0806
_diffrn_reflns_av_sigmaI/netI 0.2181
_diffrn_reflns_limit_h_max 19
_diffrn_reflns_limit_h_min -19
_diffrn_reflns_limit_k_max 6
_diffrn_reflns_limit_k_min -6
_diffrn_reflns_limit_l_max 19
_diffrn_reflns_limit_l_min -18
_diffrn_reflns_number 3500
_diffrn_reflns_theta_full 28.57
_diffrn_reflns_theta_max 28.57
_diffrn_reflns_theta_min 3.08
_exptl_absorpt_coefficient_mu 0.101
_exptl_absorpt_correction_T_max 0.990
_exptl_absorpt_correction_T_min 0.982
_exptl_absorpt_correction_type multi-scan
_exptl_absorpt_process_details
;CrysAlisPro, Agilent Technologies,

Version 1.171.36.20 (release 27-06-2012 CrysAlis171 .NET)

Empirical absorption correction using spherical harmonics,

 implemented in SCALE3 ABSPACK scaling algorithm.
;
_exptl_crystal_colour yellow
_exptl_crystal_density_diffrn 1.383
_exptl_crystal_density_method 'not measured'
_exptl_crystal_description plates
_exptl_crystal_F_000 416
_exptl_crystal_size_max 0.25
_exptl_crystal_size_mid 0.15
_exptl_crystal_size_min 0.10
_refine_diff_density_max 0.298
_refine_diff_density_min -0.296
_refine_diff_density_rms 0.068
_refine_ls_abs_structure_details 'Flack H D (1983), Acta Cryst. A39, 876-881'
_refine_ls_abs_structure_Flack -1(4)
_refine_ls_extinction_method none
_refine_ls_goodness_of_fit_ref 0.989
_refine_ls_hydrogen_treatment constr
_refine_ls_matrix_type full
_refine_ls_number_parameters 137
_refine_ls_number_reflns 2449
_refine_ls_number_restraints 0
_refine_ls_restrained_S_all 0.988
_refine_ls_R_factor_all 0.1910
_refine_ls_R_factor_gt 0.0906
_refine_ls_shift/su_max 0.000
_refine_ls_shift/su_mean 0.000
_refine_ls_structure_factor_coef Fsqd
_refine_ls_weighting_details 'calc w=1/[\s^2^(Fo^2^)+(0.0188P)^2^+0.0000P] where P=(Fo^2^+2Fc^2^)/3'
_refine_ls_weighting_scheme calc
_refine_ls_wR_factor_gt 0.1109
_refine_ls_wR_factor_ref 0.1534
_reflns_number_gt 981
_reflns_number_total 2449
_reflns_threshold_expression >2\s(I)
_cod_data_source_file c4dt01443j2.cif
_cod_data_source_block exp_1327
_cod_depositor_comments 'Adding full bibliography for 7031502--7031504.cif.'
_cod_original_sg_symbol_H-M 'C 2'
_cod_database_code 7031502

loop_
_symmetry_equiv_pos_as_xyz
'x, y, z'
'-x, y, -z'
'x+1/2, y+1/2, z'
'-x+1/2, y+1/2, -z'

loop_
_atom_site_label
_atom_site_type_symbol
_atom_site_fract_x
_atom_site_fract_y
_atom_site_fract_z
_atom_site_U_iso_or_equiv
_atom_site_adp_type
_atom_site_occupancy
_atom_site_symmetry_multiplicity
_atom_site_calc_flag
_atom_site_refinement_flags
C1 C 0.5960(5) 0.0974(15) 0.4147(5) 0.0263(17) Uani 1 1 d .
C2 C 0.4957(5) -0.0323(15) 0.3419(5) 0.0258(17) Uani 1 1 d .
H6A H 0.4788 -0.1639 0.3825 0.031 Uiso 1 1 calc R
C3 C 0.5034(5) -0.1702(15) 0.2523(5) 0.0363(19) Uani 1 1 d .
H7AA H 0.4390 -0.2443 0.2087 0.055 Uiso 1 1 calc R
H7AB H 0.5528 -0.3073 0.2778 0.055 Uiso 1 1 calc R
H7AC H 0.5233 -0.0475 0.2129 0.055 Uiso 1 1 calc R
C4 C 0.3468(5) 0.2117(16) 0.2150(5) 0.0320(18) Uani 1 1 d .
H0A H 0.3463 0.1023 0.1622 0.038 Uiso 1 1 calc R
C5 C 0.2746(5) 0.4137(15) 0.1905(5) 0.0308(19) Uani 1 1 d .
C6 C 0.2685(5) 0.5840(16) 0.2668(6) 0.034(2) Uani 1 1 d .
C7 C 0.1951(5) 0.7866(16) 0.2340(6) 0.041(2) Uani 1 1 d .
H4A H 0.1907 0.9025 0.2826 0.049 Uiso 1 1 calc R
C8 C 0.1304(5) 0.8133(18) 0.1306(6) 0.047(2) Uani 1 1 d .
H8A H 0.0837 0.9495 0.1097 0.057 Uiso 1 1 calc R
C9 C 0.1347(6) 0.632(2) 0.0554(6) 0.051(3) Uani 1 1 d .
H5A H 0.0878 0.6427 -0.0134 0.061 Uiso 1 1 calc R
C10 C 0.2063(5) 0.448(2) 0.0842(6) 0.047(2) Uani 1 1 d .
H9A H 0.2118 0.3393 0.0340 0.057 Uiso 1 1 calc R
Li1 Li 0.3086(9) 0.602(2) 0.4893(9) 0.028(3) Uani 1 1 d .
N1 N 0.4137(4) 0.1736(13) 0.3084(4) 0.0338(16) Uani 1 1 d .
H1A H 0.4114 0.2747 0.3561 0.041 Uiso 1 1 calc R
O1 O 0.5956(4) 0.3452(10) 0.4220(4) 0.0382(14) Uani 1 1 d .
O2 O 0.6704(3) -0.0479(10) 0.4559(3) 0.0354(13) Uani 1 1 d .
O3 O 0.3308(4) 0.5597(11) 0.3635(4) 0.0400(15) Uani 1 1 d .

loop_
_atom_site_aniso_label
_atom_site_aniso_U_11
_atom_site_aniso_U_22
_atom_site_aniso_U_33
_atom_site_aniso_U_23
_atom_site_aniso_U_13
_atom_site_aniso_U_12
C1 0.020(4) 0.027(4) 0.027(4) 0.003(4) 0.006(3) -0.009(4)
C2 0.022(3) 0.025(4) 0.028(3) 0.005(4) 0.009(3) -0.007(4)
C3 0.031(4) 0.027(5) 0.046(4) -0.010(4) 0.011(4) -0.003(4)
C4 0.027(4) 0.035(4) 0.034(4) 0.005(4) 0.012(4) 0.008(5)
C5 0.025(3) 0.037(5) 0.034(4) 0.002(4) 0.016(3) -0.003(4)
C6 0.026(4) 0.036(5) 0.043(4) 0.008(4) 0.018(4) 0.009(4)
C7 0.036(4) 0.039(6) 0.055(5) 0.006(5) 0.026(4) 0.008(5)
C8 0.033(4) 0.047(6) 0.060(5) 0.012(5) 0.017(4) 0.000(5)
C9 0.036(4) 0.076(8) 0.033(4) 0.000(5) 0.007(4) 0.015(6)
C10 0.036(4) 0.059(6) 0.045(4) 0.005(5) 0.014(4) 0.008(6)
Li1 0.034(7) 0.005(5) 0.040(6) 0.000(6) 0.009(6) 0.005(6)
N1 0.025(3) 0.036(4) 0.033(3) -0.002(3) 0.005(3) 0.004(4)
O1 0.028(3) 0.024(3) 0.047(3) 0.004(3) 0.000(3) -0.006(3)
O2 0.025(3) 0.033(3) 0.042(3) 0.006(3) 0.007(2) 0.005(3)
O3 0.031(3) 0.047(4) 0.044(3) 0.004(3) 0.017(3) 0.004(3)

loop_
_atom_type_symbol
_atom_type_description
_atom_type_scat_dispersion_real
_atom_type_scat_dispersion_imag
_atom_type_scat_source
C C 0.0033 0.0016 'International Tables Vol C Tables 4.2.6.8 and 6.1.1.4'
H H 0.0000 0.0000 'International Tables Vol C Tables 4.2.6.8 and 6.1.1.4'
Li Li -0.0003 0.0001 'International Tables Vol C Tables 4.2.6.8 and 6.1.1.4'
N N 0.0061 0.0033 'International Tables Vol C Tables 4.2.6.8 and 6.1.1.4'
O O 0.0106 0.0060 'International Tables Vol C Tables 4.2.6.8 and 6.1.1.4'

loop_
_geom_angle_atom_site_label_1
_geom_angle_atom_site_label_2
_geom_angle_atom_site_label_3
_geom_angle
_geom_angle_site_symmetry_1
_geom_angle_site_symmetry_3
O2 C1 O1 126.1(7) . .
O2 C1 C2 117.2(7) . .
O1 C1 C2 116.6(7) . .
C3 C2 N1 112.9(5) . .
C3 C2 C1 112.6(6) . .
N1 C2 C1 108.4(6) . .
C3 C2 H6A 107.5 . .
N1 C2 H6A 107.5 . .
C1 C2 H6A 107.5 . .
C2 C3 H7AA 109.5 . .
C2 C3 H7AB 109.5 . .
H7AA C3 H7AB 109.5 . .
C2 C3 H7AC 109.5 . .
H7AA C3 H7AC 109.5 . .
H7AB C3 H7AC 109.5 . .
N1 C4 C5 122.1(7) . .
N1 C4 H0A 119.0 . .
C5 C4 H0A 119.0 . .
C4 C5 C6 122.5(6) . .
C4 C5 C10 118.1(7) . .
C6 C5 C10 119.4(8) . .
O3 C6 C5 120.5(7) . .
O3 C6 C7 121.1(7) . .
C5 C6 C7 118.3(6) . .
C8 C7 C6 120.6(8) . .
C8 C7 H4A 119.7 . .
C6 C7 H4A 119.7 . .
C7 C8 C9 120.2(8) . .
C7 C8 H8A 119.9 . .
C9 C8 H8A 119.9 . .
C10 C9 C8 119.9(7) . .
C10 C9 H5A 120.1 . .
C8 C9 H5A 120.1 . .
C9 C10 C5 121.4(8) . .
C9 C10 H9A 119.3 . .
C5 C10 H9A 119.3 . .
O2 Li1 O1 114.5(6) 2_666 2_656
O2 Li1 O3 114.3(6) 2_666 .
O1 Li1 O3 99.7(6) 2_656 .
O2 Li1 O2 115.0(6) 2_666 3_455
O1 Li1 O2 105.9(6) 2_656 3_455
O3 Li1 O2 105.8(5) . 3_455
O2 Li1 Li1 135.7(8) 2_666 4_546
O1 Li1 Li1 70.4(3) 2_656 4_546
O3 Li1 Li1 107.5(5) . 4_546
O2 Li1 Li1 35.8(4) 3_455 4_546
O2 Li1 Li1 37.83(17) 2_666 4_556
O1 Li1 Li1 139.0(7) 2_656 4_556
O3 Li1 Li1 118.6(6) . 4_556
O2 Li1 Li1 78.6(6) 3_455 4_556
Li1 Li1 Li1 108.0(7) 4_546 4_556
C4 N1 C2 126.0(6) . .
C4 N1 H1A 117.0 . .
C2 N1 H1A 117.0 . .
C1 O1 Li1 134.2(6) . 2_656
C1 O2 Li1 135.0(7) . 2_646
C1 O2 Li1 118.4(6) . 3_545
Li1 O2 Li1 106.4(4) 2_646 3_545
C6 O3 Li1 130.2(6) . .

loop_
_geom_bond_atom_site_label_1
_geom_bond_atom_site_label_2
_geom_bond_distance
_geom_bond_site_symmetry_2
C1 O2 1.241(8) .
C1 O1 1.269(8) .
C1 C2 1.542(8) .
C2 C3 1.494(9) .
C2 N1 1.511(8) .
C2 H6A 0.9800 .
C3 H7AA 0.9600 .
C3 H7AB 0.9600 .
C3 H7AC 0.9600 .
C4 N1 1.289(7) .
C4 C5 1.409(9) .
C4 H0A 0.9300 .
C5 C6 1.418(9) .
C5 C10 1.427(8) .
C6 O3 1.296(8) .
C6 C7 1.419(9) .
C7 C8 1.379(8) .
C7 H4A 0.9300 .
C8 C9 1.431(11) .
C8 H8A 0.9300 .
C9 C10 1.336(11) .
C9 H5A 0.9300 .
C10 H9A 0.9300 .
Li1 O2 1.922(12) 2_666
Li1 O1 1.944(11) 2_656
Li1 O3 1.949(13) .
Li1 O2 2.016(12) 3_455
Li1 Li1 3.153(15) 4_546
Li1 Li1 3.153(15) 4_556
N1 H1A 0.8600 .
O1 Li1 1.944(12) 2_656
O2 Li1 1.922(12) 2_646
O2 Li1 2.016(12) 3_545
